data_7036290
loop_
_publ_author_name
'Cheisson, Thibault'
'Auffrant, Audrey'

_publ_section_title
;
 Palladium(ii) complexes featuring a mixed
 phosphine-pyridine-iminophosphorane pincer ligand: synthesis and
 reactivity.
;
_journal_issue 5
_journal_name_full 'Dalton transactions (Cambridge, England : 2003)'
_journal_page_first 2069
_journal_page_last 2078
_journal_paper_doi 10.1039/c5dt02789f
_journal_volume 45
_journal_year 2016
_chemical_formula_moiety 'C37 H31 Cl N2 P2 Pd'
_chemical_formula_sum 'C37 H31 Cl N2 P2 Pd'
_chemical_formula_weight 707.43
_space_group_crystal_system monoclinic
_space_group_IT_number 14
_space_group_name_Hall '-P 2yn'
_space_group_name_H-M_alt 'P 1 21/n 1'
_symmetry_space_group_name_Hall '-P 2yn'
_symmetry_space_group_name_H-M 'P 1 21/n 1'
_atom_sites_solution_hydrogens mixed
_audit_creation_method SHELXL-2014/7
_audit_update_record
;
2015-07-22 deposited with the CCDC.
2015-08-25 downloaded from the CCDC.
;
_cell_angle_alpha 90
_cell_angle_beta 92.606(1)
_cell_angle_gamma 90
_cell_formula_units_Z 4
_cell_length_a 11.009(1)
_cell_length_b 12.528(1)
_cell_length_c 22.713(1)
_cell_measurement_reflns_used 12728
_cell_measurement_temperature 150.0(1)
_cell_measurement_theta_max 27.485
_cell_measurement_theta_min 0.998
_cell_volume 3129.4(4)
_computing_cell_refinement 'DENZO (Otwinowski & Minor, 1997) & COLLECT'
_computing_data_collection 'COLLECT (Hooft, R.W.W., 1998)'
_computing_data_reduction 'DENZO & COLLECT'
_computing_molecular_graphics 'PLATON (Spek, 2009)'
_computing_structure_refinement 'SHELXL-2014/7 (Sheldrick, 2014)'
_computing_structure_solution 'SIR97 (Altomare et al., 1999)'
_diffrn_ambient_temperature 150.0(1)
_diffrn_measured_fraction_theta_full 0.999
_diffrn_measured_fraction_theta_max 0.997
_diffrn_measurement_device_type 'Kappa APEX II'
_diffrn_measurement_method 'phi and omega scans'
_diffrn_radiation_type MoK\a
_diffrn_radiation_wavelength 0.71069
_diffrn_reflns_av_R_equivalents 0.1307
_diffrn_reflns_av_unetI/netI 0.0893
_diffrn_reflns_laue_measured_fraction_full 0.999
_diffrn_reflns_laue_measured_fraction_max 0.997
_diffrn_reflns_limit_h_max 14
_diffrn_reflns_limit_h_min -14
_diffrn_reflns_limit_k_max 16
_diffrn_reflns_limit_k_min -16
_diffrn_reflns_limit_l_max 29
_diffrn_reflns_limit_l_min -29
_diffrn_reflns_number 40877
_diffrn_reflns_point_group_measured_fraction_full 0.999
_diffrn_reflns_point_group_measured_fraction_max 0.997
_diffrn_reflns_theta_full 25.240
_diffrn_reflns_theta_max 27.455
_diffrn_reflns_theta_min 2.999
_exptl_absorpt_coefficient_mu 0.811
_exptl_absorpt_correction_T_max 1.07896
_exptl_absorpt_correction_T_min 0.954087
_exptl_absorpt_correction_type multi-scan
_exptl_absorpt_process_details DENZO/SCALEPACK
_exptl_crystal_colour Brown
_exptl_crystal_density_diffrn 1.502
_exptl_crystal_description Needle
_exptl_crystal_F_000 1440
_exptl_crystal_size_max 0.060
_exptl_crystal_size_mid 0.040
_exptl_crystal_size_min 0.040
_refine_diff_density_max 0.679
_refine_diff_density_min -0.610
_refine_diff_density_rms 0.152
_refine_ls_extinction_method none
_refine_ls_goodness_of_fit_ref 1.151
_refine_ls_hydrogen_treatment mixed
_refine_ls_matrix_type full
_refine_ls_number_parameters 397
_refine_ls_number_reflns 7143
_refine_ls_number_restraints 0
_refine_ls_restrained_S_all 1.151
_refine_ls_R_factor_all 0.1163
_refine_ls_R_factor_gt 0.0704
_refine_ls_shift/su_max 0.000
_refine_ls_shift/su_mean 0.000
_refine_ls_structure_factor_coef Fsqd
_refine_ls_weighting_details 'w=1/[\s^2^(Fo^2^)+(0.0619P)^2^+10.3445P] where P=(Fo^2^+2Fc^2^)/3'
_refine_ls_weighting_scheme calc
_refine_ls_wR_factor_gt 0.1434
_refine_ls_wR_factor_ref 0.1754
_reflns_Friedel_coverage 0.000
_reflns_number_gt 4914
_reflns_number_total 7143
_reflns_threshold_expression 'I > 2\s(I)'
_cod_data_source_file c5dt02789f2.cif
_cod_data_source_block tc596_2
_cod_depositor_comments 'Adding full bibliography for 7036288--7036291.cif.'
_cod_database_code 7036290
_shelx_shelxl_version_number 2014/7
_shelx_space_group_comment
;
The symmetry employed for this shelxl refinement is uniquely defined
by the following loop, which should always be used as a source of
symmetry information in preference to the above space-group names.
They are only intended as comments.
;
_shelx_estimated_absorpt_t_min 0.953
_shelx_estimated_absorpt_t_max 0.968

loop_
_space_group_symop_operation_xyz
'x, y, z'
'-x+1/2, y+1/2, -z+1/2'
'-x, -y, -z'
'x-1/2, -y-1/2, z-1/2'

loop_
_atom_site_label
_atom_site_type_symbol
_atom_site_fract_x
_atom_site_fract_y
_atom_site_fract_z
_atom_site_U_iso_or_equiv
_atom_site_adp_type
_atom_site_occupancy
_atom_site_site_symmetry_order
_atom_site_calc_flag
_atom_site_refinement_flags_posn
_atom_site_refinement_flags_adp
Pd1 Pd 0.15032(4) 0.28260(4) -0.01171(2) 0.02092(14) Uani 1 1 d . .
Cl1 Cl 0.34257(14) 0.23252(13) -0.03813(7) 0.0299(4) Uani 1 1 d . .
P1 P 0.28681(14) 0.28823(13) 0.12414(7) 0.0216(3) Uani 1 1 d . .
P2 P 0.06313(15) 0.23222(13) -0.09721(7) 0.0246(4) Uani 1 1 d . .
N1 N 0.1777(5) 0.3208(4) 0.0791(2) 0.0232(11) Uani 1 1 d . .
N2 N -0.0161(4) 0.3323(4) 0.0062(2) 0.0226(11) Uani 1 1 d . .
C1 C -0.0314(6) 0.3800(5) 0.0590(3) 0.0281(14) Uani 1 1 d . .
C2 C -0.1440(7) 0.4093(6) 0.0762(3) 0.0386(17) Uani 1 1 d . .
H2 H -0.1538 0.4451 0.1126 0.046 Uiso 1 1 calc R U
C3 C -0.2464(7) 0.3842(7) 0.0379(3) 0.045(2) Uani 1 1 d . .
H3 H -0.3261 0.4004 0.0496 0.054 Uiso 1 1 calc R U
C4 C -0.2307(6) 0.3382(6) -0.0143(3) 0.0362(16) Uani 1 1 d . .
H4 H -0.3002 0.3224 -0.0391 0.043 Uiso 1 1 calc R U
C5 C -0.1121(6) 0.3117(5) -0.0340(3) 0.0255(14) Uani 1 1 d . .
C6 C 0.0849(6) 0.3987(5) 0.0949(3) 0.0288(14) Uani 1 1 d . .
H6A H 0.104(6) 0.469(6) 0.092(3) 0.035 Uiso 1 1 d . U
H6B H 0.068(6) 0.395(5) 0.141(3) 0.035 Uiso 1 1 d . U
C7 C -0.0877(6) 0.2682(6) -0.0882(3) 0.0321(16) Uani 1 1 d . .
H7 H -0.143(7) 0.253(6) -0.115(3) 0.039 Uiso 1 1 d . U
C8 C 0.2389(5) 0.2808(5) 0.1996(3) 0.0238(13) Uani 1 1 d . .
C9 C 0.2151(6) 0.3759(5) 0.2297(3) 0.0316(15) Uani 1 1 d . .
H9 H 0.2322 0.4427 0.2121 0.038 Uiso 1 1 calc R U
C10 C 0.1670(6) 0.3730(6) 0.2849(3) 0.0363(17) Uani 1 1 d . .
H10 H 0.1514 0.4377 0.3050 0.044 Uiso 1 1 calc R U
C11 C 0.1417(6) 0.2771(6) 0.3105(3) 0.0337(15) Uani 1 1 d . .
H11 H 0.1062 0.2753 0.3478 0.040 Uiso 1 1 calc R U
C12 C 0.1675(6) 0.1829(6) 0.2821(3) 0.0351(16) Uani 1 1 d . .
H12 H 0.1524 0.1167 0.3008 0.042 Uiso 1 1 calc R U
C13 C 0.2152(6) 0.1840(5) 0.2270(3) 0.0279(14) Uani 1 1 d . .
H13 H 0.2319 0.1187 0.2077 0.033 Uiso 1 1 calc R U
C14 C 0.3431(6) 0.1593(5) 0.1039(3) 0.0243(13) Uani 1 1 d . .
C15 C 0.2587(6) 0.0793(5) 0.0889(3) 0.0253(13) Uani 1 1 d . .
H15 H 0.1743 0.0937 0.0908 0.030 Uiso 1 1 calc R U
C16 C 0.2964(7) -0.0204(5) 0.0714(3) 0.0291(15) Uani 1 1 d . .
H16 H 0.2385 -0.0747 0.0619 0.035 Uiso 1 1 calc R U
C17 C 0.4205(7) -0.0407(6) 0.0678(3) 0.0340(16) Uani 1 1 d . .
H17 H 0.4473 -0.1087 0.0551 0.041 Uiso 1 1 calc R U
C18 C 0.5040(7) 0.0374(6) 0.0827(3) 0.0354(17) Uani 1 1 d . .
H18 H 0.5884 0.0226 0.0810 0.042 Uiso 1 1 calc R U
C19 C 0.4661(6) 0.1381(6) 0.1004(3) 0.0305(15) Uani 1 1 d . .
H19 H 0.5244 0.1920 0.1100 0.037 Uiso 1 1 calc R U
C20 C 0.4099(5) 0.3825(5) 0.1276(3) 0.0241(13) Uani 1 1 d . .
C21 C 0.4134(6) 0.4617(5) 0.0842(3) 0.0263(14) Uani 1 1 d . .
H21 H 0.3539 0.4619 0.0525 0.032 Uiso 1 1 calc R U
C22 C 0.5022(6) 0.5392(5) 0.0868(3) 0.0325(16) Uani 1 1 d . .
H22 H 0.5043 0.5925 0.0571 0.039 Uiso 1 1 calc R U
C23 C 0.5891(6) 0.5388(6) 0.1335(3) 0.0316(15) Uani 1 1 d . .
H23 H 0.6495 0.5930 0.1357 0.038 Uiso 1 1 calc R U
C24 C 0.5889(6) 0.4603(6) 0.1772(3) 0.0350(16) Uani 1 1 d . .
H24 H 0.6495 0.4602 0.2083 0.042 Uiso 1 1 calc R U
C25 C 0.4994(6) 0.3829(6) 0.1745(3) 0.0337(16) Uani 1 1 d . .
H25 H 0.4979 0.3297 0.2043 0.040 Uiso 1 1 calc R U
C26 C 0.0745(6) 0.0889(5) -0.1089(3) 0.0270(14) Uani 1 1 d . .
C27 C 0.1151(7) 0.0220(6) -0.0641(3) 0.0415(19) Uani 1 1 d . .
H27 H 0.1432 0.0510 -0.0273 0.050 Uiso 1 1 calc R U
C28 C 0.1152(8) -0.0885(6) -0.0726(4) 0.050(2) Uani 1 1 d . .
H28 H 0.1424 -0.1343 -0.0414 0.060 Uiso 1 1 calc R U
C29 C 0.0765(7) -0.1307(6) -0.1253(4) 0.0399(18) Uani 1 1 d . .
H29 H 0.0763 -0.2058 -0.1311 0.048 Uiso 1 1 calc R U
C30 C 0.0380(7) -0.0640(6) -0.1696(3) 0.0426(19) Uani 1 1 d . .
H30 H 0.0131 -0.0935 -0.2068 0.051 Uiso 1 1 calc R U
C31 C 0.0341(6) 0.0449(6) -0.1621(3) 0.0320(15) Uani 1 1 d . .
H31 H 0.0039 0.0897 -0.1932 0.038 Uiso 1 1 calc R U
C32 C 0.1136(6) 0.2856(5) -0.1662(3) 0.0274(14) Uani 1 1 d . .
C33 C 0.0511(6) 0.3700(6) -0.1936(3) 0.0348(16) Uani 1 1 d . .
H33 H -0.0181 0.3988 -0.1758 0.042 Uiso 1 1 calc R U
C34 C 0.0869(7) 0.4123(6) -0.2455(3) 0.0402(18) Uani 1 1 d . .
H34 H 0.0443 0.4711 -0.2629 0.048 Uiso 1 1 calc R U
C35 C 0.1857(7) 0.3689(6) -0.2726(3) 0.0392(18) Uani 1 1 d . .
H35 H 0.2090 0.3959 -0.3095 0.047 Uiso 1 1 calc R U
C36 C 0.2500(6) 0.2869(6) -0.2461(3) 0.0381(17) Uani 1 1 d . .
H36 H 0.3196 0.2590 -0.2640 0.046 Uiso 1 1 calc R U
C37 C 0.2137(6) 0.2442(6) -0.1929(3) 0.0317(15) Uani 1 1 d . .
H37 H 0.2579 0.1867 -0.1750 0.038 Uiso 1 1 calc R U

loop_
_atom_site_aniso_label
_atom_site_aniso_U_11
_atom_site_aniso_U_22
_atom_site_aniso_U_33
_atom_site_aniso_U_23
_atom_site_aniso_U_13
_atom_site_aniso_U_12
Pd1 0.0214(2) 0.0233(2) 0.0180(2) 0.0000(2) -0.00100(16) -0.0005(2)
Cl1 0.0243(7) 0.0373(9) 0.0283(8) 0.0041(7) 0.0030(6) 0.0023(7)
P1 0.0229(8) 0.0229(8) 0.0188(7) 0.0009(6) -0.0008(6) -0.0009(7)
P2 0.0262(8) 0.0290(9) 0.0184(8) -0.0001(7) -0.0013(6) -0.0007(7)
N1 0.027(3) 0.026(3) 0.017(2) -0.002(2) -0.002(2) 0.003(2)
N2 0.019(2) 0.024(3) 0.024(3) 0.000(2) -0.001(2) 0.005(2)
C1 0.031(3) 0.023(3) 0.030(3) 0.001(3) -0.001(3) 0.006(3)
C2 0.039(4) 0.044(4) 0.034(4) -0.004(3) 0.004(3) 0.016(4)
C3 0.032(4) 0.061(5) 0.043(5) -0.003(4) 0.002(3) 0.017(4)
C4 0.029(4) 0.046(4) 0.032(4) 0.001(3) -0.010(3) 0.008(3)
C5 0.021(3) 0.024(3) 0.032(3) 0.005(3) -0.004(3) 0.004(3)
C6 0.036(4) 0.023(3) 0.027(4) -0.004(3) 0.000(3) 0.002(3)
C7 0.027(3) 0.042(4) 0.026(3) -0.008(3) -0.009(3) 0.003(3)
C8 0.021(3) 0.030(3) 0.021(3) -0.001(3) 0.001(2) -0.009(3)
C9 0.041(4) 0.029(3) 0.025(3) -0.002(3) -0.004(3) -0.001(3)
C10 0.040(4) 0.042(4) 0.027(4) -0.008(3) -0.003(3) 0.006(3)
C11 0.034(4) 0.048(4) 0.019(3) 0.000(3) 0.000(3) 0.003(4)
C12 0.042(4) 0.033(4) 0.031(4) 0.006(3) 0.003(3) -0.006(3)
C13 0.032(3) 0.029(3) 0.022(3) -0.004(3) 0.005(3) 0.000(3)
C14 0.031(3) 0.025(3) 0.017(3) 0.002(2) -0.003(3) 0.008(3)
C15 0.027(3) 0.028(3) 0.021(3) 0.001(3) -0.002(3) -0.003(3)
C16 0.048(4) 0.021(3) 0.019(3) 0.000(2) 0.001(3) 0.002(3)
C17 0.048(4) 0.034(4) 0.021(3) 0.004(3) 0.004(3) 0.017(3)
C18 0.038(4) 0.047(4) 0.022(3) 0.004(3) 0.005(3) 0.011(4)
C19 0.028(3) 0.033(4) 0.031(4) 0.001(3) 0.005(3) 0.002(3)
C20 0.018(3) 0.029(3) 0.025(3) -0.005(3) -0.003(3) -0.001(3)
C21 0.029(3) 0.026(3) 0.025(3) 0.002(3) 0.004(3) 0.004(3)
C22 0.026(3) 0.030(4) 0.042(4) 0.001(3) 0.004(3) 0.000(3)
C23 0.022(3) 0.033(4) 0.040(4) -0.009(3) 0.004(3) -0.008(3)
C24 0.031(4) 0.044(4) 0.030(4) -0.005(3) -0.002(3) -0.009(3)
C25 0.032(4) 0.043(4) 0.025(3) -0.005(3) -0.002(3) -0.006(3)
C26 0.025(3) 0.034(4) 0.022(3) 0.000(3) 0.002(3) -0.002(3)
C27 0.065(5) 0.034(4) 0.024(4) 0.001(3) -0.006(4) -0.004(4)
C28 0.067(6) 0.037(4) 0.044(5) 0.008(4) -0.007(4) -0.006(4)
C29 0.041(4) 0.026(4) 0.054(5) -0.002(3) 0.016(4) -0.008(3)
C30 0.044(4) 0.046(4) 0.039(4) -0.015(4) 0.012(4) -0.012(4)
C31 0.036(4) 0.035(4) 0.025(3) -0.005(3) 0.000(3) -0.004(3)
C32 0.036(3) 0.027(3) 0.019(3) 0.002(3) -0.004(3) -0.008(3)
C33 0.033(4) 0.044(4) 0.028(4) 0.001(3) -0.001(3) 0.003(3)
C34 0.036(4) 0.052(5) 0.032(4) 0.013(3) -0.007(3) -0.003(4)
C35 0.037(4) 0.056(5) 0.024(4) 0.007(3) -0.006(3) -0.018(4)
C36 0.028(3) 0.049(4) 0.037(4) 0.004(4) -0.001(3) -0.003(4)
C37 0.024(3) 0.045(4) 0.026(3) 0.003(3) 0.004(3) 0.000(3)

loop_
_atom_type_symbol
_atom_type_description
_atom_type_scat_dispersion_real
_atom_type_scat_dispersion_imag
_atom_type_scat_source
C C 0.0033 0.0016 'International Tables Vol C Tables 4.2.6.8 and 6.1.1.4'
H H 0.0000 0.0000 'International Tables Vol C Tables 4.2.6.8 and 6.1.1.4'
Cl Cl 0.1484 0.1585 'International Tables Vol C Tables 4.2.6.8 and 6.1.1.4'
N N 0.0061 0.0033 'International Tables Vol C Tables 4.2.6.8 and 6.1.1.4'
P P 0.1023 0.0942 'International Tables Vol C Tables 4.2.6.8 and 6.1.1.4'
Pd Pd -0.9988 1.0072 'International Tables Vol C Tables 4.2.6.8 and 6.1.1.4'

loop_
_geom_angle_atom_site_label_1
_geom_angle_atom_site_label_2
_geom_angle_atom_site_label_3
_geom_angle
N2 Pd1 N1 79.8(2)
N2 Pd1 P2 84.40(15)
N1 Pd1 P2 161.84(14)
N2 Pd1 Cl1 176.06(15)
N1 Pd1 Cl1 102.80(14)
P2 Pd1 Cl1 93.46(6)
N1 P1 C20 113.9(3)
N1 P1 C14 108.9(3)
C20 P1 C14 109.5(3)
N1 P1 C8 112.1(3)
C20 P1 C8 104.1(3)
C14 P1 C8 108.2(3)
C7 P2 C32 109.7(3)
C7 P2 C26 110.2(3)
C32 P2 C26 102.3(3)
C7 P2 Pd1 101.6(2)
C32 P2 Pd1 120.9(2)
C26 P2 Pd1 112.2(2)
C6 N1 P1 121.6(4)
C6 N1 Pd1 108.5(4)
P1 N1 Pd1 129.4(3)
C1 N2 C5 122.8(5)
C1 N2 Pd1 118.0(4)
C5 N2 Pd1 119.1(4)
N2 C1 C2 121.4(6)
N2 C1 C6 114.2(6)
C2 C1 C6 124.3(6)
C1 C2 C3 117.9(7)
C1 C2 H2 121.1
C3 C2 H2 121.1
C4 C3 C2 120.4(7)
C4 C3 H3 119.8
C2 C3 H3 119.8
C3 C4 C5 122.1(7)
C3 C4 H4 119.0
C5 C4 H4 119.0
C7 C5 N2 119.1(6)
C7 C5 C4 125.7(6)
N2 C5 C4 115.2(6)
N1 C6 C1 110.4(5)
N1 C6 H6A 117(5)
C1 C6 H6A 107(5)
N1 C6 H6B 111(4)
C1 C6 H6B 110(4)
H6A C6 H6B 100(6)
C5 C7 P2 115.5(5)
C5 C7 H7 124(5)
P2 C7 H7 120(5)
C13 C8 C9 118.6(6)
C13 C8 P1 122.2(5)
C9 C8 P1 118.9(5)
C10 C9 C8 120.4(6)
C10 C9 H9 119.8
C8 C9 H9 119.8
C11 C10 C9 120.1(7)
C11 C10 H10 120.0
C9 C10 H10 120.0
C10 C11 C12 120.1(6)
C10 C11 H11 119.9
C12 C11 H11 119.9
C13 C12 C11 120.7(7)
C13 C12 H12 119.7
C11 C12 H12 119.7
C12 C13 C8 120.0(6)
C12 C13 H13 120.0
C8 C13 H13 120.0
C19 C14 C15 119.2(6)
C19 C14 P1 122.4(5)
C15 C14 P1 118.3(5)
C16 C15 C14 120.9(6)
C16 C15 H15 119.5
C14 C15 H15 119.5
C15 C16 C17 119.3(6)
C15 C16 H16 120.4
C17 C16 H16 120.4
C18 C17 C16 120.1(6)
C18 C17 H17 119.9
C16 C17 H17 119.9
C17 C18 C19 120.7(7)
C17 C18 H18 119.7
C19 C18 H18 119.7
C14 C19 C18 119.7(7)
C14 C19 H19 120.1
C18 C19 H19 120.1
C21 C20 C25 119.1(6)
C21 C20 P1 118.6(5)
C25 C20 P1 122.2(5)
C22 C21 C20 120.7(6)
C22 C21 H21 119.6
C20 C21 H21 119.6
C21 C22 C23 119.4(6)
C21 C22 H22 120.3
C23 C22 H22 120.3
C22 C23 C24 121.3(6)
C22 C23 H23 119.4
C24 C23 H23 119.4
C25 C24 C23 119.2(7)
C25 C24 H24 120.4
C23 C24 H24 120.4
C24 C25 C20 120.3(7)
C24 C25 H25 119.8
C20 C25 H25 119.8
C27 C26 C31 118.9(6)
C27 C26 P2 121.1(5)
C31 C26 P2 119.9(5)
C26 C27 C28 120.2(7)
C26 C27 H27 119.9
C28 C27 H27 119.9
C29 C28 C27 120.3(7)
C29 C28 H28 119.8
C27 C28 H28 119.8
C28 C29 C30 119.2(7)
C28 C29 H29 120.4
C30 C29 H29 120.4
C29 C30 C31 121.7(7)
C29 C30 H30 119.2
C31 C30 H30 119.2
C30 C31 C26 119.6(7)
C30 C31 H31 120.2
C26 C31 H31 120.2
C37 C32 C33 118.4(6)
C37 C32 P2 121.5(5)
C33 C32 P2 120.1(5)
C34 C33 C32 121.6(7)
C34 C33 H33 119.2
C32 C33 H33 119.2
C33 C34 C35 119.6(7)
C33 C34 H34 120.2
C35 C34 H34 120.2
C36 C35 C34 119.9(7)
C36 C35 H35 120.0
C34 C35 H35 120.0
C35 C36 C37 120.3(7)
C35 C36 H36 119.8
C37 C36 H36 119.8
C32 C37 C36 120.1(7)
C32 C37 H37 120.0
C36 C37 H37 120.0

loop_
_geom_bond_atom_site_label_1
_geom_bond_atom_site_label_2
_geom_bond_distance
Pd1 N2 1.994(5)
Pd1 N1 2.124(5)
Pd1 P2 2.2185(17)
Pd1 Cl1 2.3127(16)
P1 N1 1.595(5)
P1 C20 1.796(6)
P1 C14 1.797(6)
P1 C8 1.819(6)
P2 C7 1.742(7)
P2 C32 1.813(6)
P2 C26 1.820(7)
N1 C6 1.469(8)
N2 C1 1.358(8)
N2 C5 1.389(8)
C1 C2 1.367(9)
C1 C6 1.504(9)
C2 C3 1.428(10)
C2 H2 0.9500
C3 C4 1.337(10)
C3 H3 0.9500
C4 C5 1.439(9)
C4 H4 0.9500
C5 C7 1.384(9)
C6 H6A 0.90(7)
C6 H6B 1.08(7)
C7 H7 0.87(8)
C8 C13 1.393(9)
C8 C9 1.405(9)
C9 C10 1.382(9)
C9 H9 0.9500
C10 C11 1.370(10)
C10 H10 0.9500
C11 C12 1.380(10)
C11 H11 0.9500
C12 C13 1.379(9)
C12 H12 0.9500
C13 H13 0.9500
C14 C19 1.386(9)
C14 C15 1.398(9)
C15 C16 1.381(9)
C15 H15 0.9500
C16 C17 1.395(10)
C16 H16 0.9500
C17 C18 1.374(10)
C17 H17 0.9500
C18 C19 1.394(10)
C18 H18 0.9500
C19 H19 0.9500
C20 C21 1.401(9)
C20 C25 1.419(9)
C21 C22 1.378(9)
C21 H21 0.9500
C22 C23 1.396(10)
C22 H22 0.9500
C23 C24 1.397(10)
C23 H23 0.9500
C24 C25 1.381(9)
C24 H24 0.9500
C25 H25 0.9500
C26 C27 1.376(9)
C26 C31 1.383(9)
C27 C28 1.397(11)
C27 H27 0.9500
C28 C29 1.358(11)
C28 H28 0.9500
C29 C30 1.361(11)
C29 H29 0.9500
C30 C31 1.377(10)
C30 H30 0.9500
C31 H31 0.9500
C32 C37 1.383(9)
C32 C33 1.393(9)
C33 C34 1.367(10)
C33 H33 0.9500
C34 C35 1.385(10)
C34 H34 0.9500
C35 C36 1.372(10)
C35 H35 0.9500
C36 C37 1.397(9)
C36 H36 0.9500
C37 H37 0.9500

loop_
_geom_torsion_atom_site_label_1
_geom_torsion_atom_site_label_2
_geom_torsion_atom_site_label_3
_geom_torsion_atom_site_label_4
_geom_torsion
C20 P1 N1 C6 -80.6(5)
C14 P1 N1 C6 157.0(5)
C8 P1 N1 C6 37.2(6)
C20 P1 N1 Pd1 90.6(4)
C14 P1 N1 Pd1 -31.9(5)
C8 P1 N1 Pd1 -151.6(3)
C5 N2 C1 C2 1.1(10)
Pd1 N2 C1 C2 -175.3(5)
C5 N2 C1 C6 -177.7(6)
Pd1 N2 C1 C6 5.9(7)
N2 C1 C2 C3 2.5(11)
C6 C1 C2 C3 -178.8(7)
C1 C2 C3 C4 -3.1(12)
C2 C3 C4 C5 0.2(12)
C1 N2 C5 C7 176.4(6)
Pd1 N2 C5 C7 -7.2(8)
C1 N2 C5 C4 -3.9(9)
Pd1 N2 C5 C4 172.4(4)
C3 C4 C5 C7 -177.1(8)
C3 C4 C5 N2 3.2(10)
P1 N1 C6 C1 -154.9(5)
Pd1 N1 C6 C1 32.4(6)
N2 C1 C6 N1 -26.2(8)
C2 C1 C6 N1 155.0(6)
N2 C5 C7 P2 5.8(8)
C4 C5 C7 P2 -173.9(6)
C32 P2 C7 C5 -131.0(5)
C26 P2 C7 C5 117.2(6)
Pd1 P2 C7 C5 -1.9(6)
N1 P1 C8 C13 101.6(6)
C20 P1 C8 C13 -134.9(5)
C14 P1 C8 C13 -18.5(6)
N1 P1 C8 C9 -72.9(6)
C20 P1 C8 C9 50.6(6)
C14 P1 C8 C9 167.0(5)
C13 C8 C9 C10 -1.2(9)
P1 C8 C9 C10 173.5(5)
C8 C9 C10 C11 -0.3(10)
C9 C10 C11 C12 2.0(10)
C10 C11 C12 C13 -2.2(11)
C11 C12 C13 C8 0.7(10)
C9 C8 C13 C12 1.0(9)
P1 C8 C13 C12 -173.5(5)
N1 P1 C14 C19 133.3(5)
C20 P1 C14 C19 8.2(6)
C8 P1 C14 C19 -104.6(5)
N1 P1 C14 C15 -44.1(5)
C20 P1 C14 C15 -169.1(5)
C8 P1 C14 C15 78.0(5)
C19 C14 C15 C16 0.8(9)
P1 C14 C15 C16 178.2(5)
C14 C15 C16 C17 -1.0(9)
C15 C16 C17 C18 1.2(9)
C16 C17 C18 C19 -1.2(10)
C15 C14 C19 C18 -0.8(9)
P1 C14 C19 C18 -178.1(5)
C17 C18 C19 C14 1.0(10)
N1 P1 C20 C21 -12.7(6)
C14 P1 C20 C21 109.5(5)
C8 P1 C20 C21 -135.0(5)
N1 P1 C20 C25 163.7(5)
C14 P1 C20 C25 -74.2(6)
C8 P1 C20 C25 41.3(6)
C25 C20 C21 C22 -0.1(9)
P1 C20 C21 C22 176.4(5)
C20 C21 C22 C23 -0.3(10)
C21 C22 C23 C24 1.0(10)
C22 C23 C24 C25 -1.2(10)
C23 C24 C25 C20 0.8(10)
C21 C20 C25 C24 -0.2(10)
P1 C20 C25 C24 -176.5(5)
C7 P2 C26 C27 -102.4(6)
C32 P2 C26 C27 141.0(6)
Pd1 P2 C26 C27 10.0(6)
C7 P2 C26 C31 73.1(6)
C32 P2 C26 C31 -43.5(6)
Pd1 P2 C26 C31 -174.5(5)
C31 C26 C27 C28 0.0(11)
P2 C26 C27 C28 175.5(6)
C26 C27 C28 C29 0.8(13)
C27 C28 C29 C30 0.1(12)
C28 C29 C30 C31 -1.7(12)
C29 C30 C31 C26 2.5(11)
C27 C26 C31 C30 -1.5(10)
P2 C26 C31 C30 -177.1(5)
C7 P2 C32 C37 -160.2(6)
C26 P2 C32 C37 -43.3(6)
Pd1 P2 C32 C37 82.2(6)
C7 P2 C32 C33 19.6(6)
C26 P2 C32 C33 136.5(6)
Pd1 P2 C32 C33 -98.0(5)
C37 C32 C33 C34 -0.4(10)
P2 C32 C33 C34 179.8(6)
C32 C33 C34 C35 1.7(11)
C33 C34 C35 C36 -2.7(11)
C34 C35 C36 C37 2.3(11)
C33 C32 C37 C36 0.0(10)
P2 C32 C37 C36 179.8(5)
C35 C36 C37 C32 -1.0(11)
